data_2223247
loop_
_publ_author_name
'H\"okelek, Tuncer'
'Y\?ilmaz, Filiz'
'Tercan, Bar\?i\,s'
'Sert\,celik, Mustafa'
'Necefo\(glu, Hacali'

_publ_section_title
;
 Tetraaquabis(isonicotinamide-\k<i>N</i>^1^)cobalt(II)
 bis(4-formylbenzoate) dihydrate
;
_journal_coeditor_code XU2594
_journal_issue 9
_journal_name_full 'Acta Crystallographica Section E'
_journal_page_first m1130
_journal_page_last m1131
_journal_paper_doi 10.1107/S1600536809033200
_journal_volume 65
_journal_year 2009
_chemical_formula_iupac '[Co (C6 H6 N2 O)2 (H2 O)4] (C8 H5 O3)2, 2H2 O'
_chemical_formula_moiety 'C12 H20 Co N4 O6 2+, 2(C8 H5 O3 -), 2(H2 O)'
_chemical_formula_sum 'C28 H34 Co N4 O14'
_chemical_formula_weight 709.53
_chemical_name_systematic
;
Tetraaquabis(isonicotinamide-\k<i>N</i>^1^)cobalt(II)
bis(4-formylbenzoate) dihydrate
;
_space_group_IT_number 2
_symmetry_cell_setting triclinic
_symmetry_space_group_name_Hall '-P 1'
_symmetry_space_group_name_H-M 'P -1'
_atom_sites_solution_hydrogens geom
_atom_sites_solution_primary direct
_atom_sites_solution_secondary difmap
_audit_creation_method SHELXL-97
_cell_angle_alpha 81.967(3)
_cell_angle_beta 84.681(3)
_cell_angle_gamma 72.564(2)
_cell_formula_units_Z 1
_cell_length_a 6.4490(2)
_cell_length_b 6.8836(3)
_cell_length_c 18.1792(5)
_cell_measurement_reflns_used 4050
_cell_measurement_temperature 100(2)
_cell_measurement_theta_max 28.38
_cell_measurement_theta_min 1.13
_cell_volume 761.28(5)
_computing_cell_refinement 'SAINT (Bruker, 2007)'
_computing_data_collection 'APEX2 (Bruker, 2007)'
_computing_data_reduction 'SAINT (Bruker, 2007)'
_computing_molecular_graphics 'Mercury (Macrae <i>et al.</i>,  2006)'
_computing_publication_material 'WinGX (Farrugia, 1999) and PLATON (Spek, 2009)'
_computing_structure_refinement 'SHELXL97 (Sheldrick, 2008)'
_computing_structure_solution 'SHELXS97 (Sheldrick, 2008)'
_diffrn_ambient_temperature 100(2)
_diffrn_measured_fraction_theta_full 0.988
_diffrn_measured_fraction_theta_max 0.988
_diffrn_measurement_device_type 'Bruker Kappa APEXII CCD area-detector'
_diffrn_measurement_method '\f and \w'
_diffrn_radiation_monochromator graphite
_diffrn_radiation_source 'fine-focus sealed tube'
_diffrn_radiation_type MoK\a
_diffrn_radiation_wavelength 0.71073
_diffrn_reflns_av_R_equivalents 0.0539
_diffrn_reflns_av_sigmaI/netI 0.0648
_diffrn_reflns_limit_h_max 8
_diffrn_reflns_limit_h_min -8
_diffrn_reflns_limit_k_max 8
_diffrn_reflns_limit_k_min -9
_diffrn_reflns_limit_l_max 24
_diffrn_reflns_limit_l_min -24
_diffrn_reflns_number 13740
_diffrn_reflns_theta_full 28.38
_diffrn_reflns_theta_max 28.38
_diffrn_reflns_theta_min 1.13
_diffrn_standards_number 0
_exptl_absorpt_coefficient_mu 0.642
_exptl_absorpt_correction_T_max 0.978
_exptl_absorpt_correction_T_min 0.943
_exptl_absorpt_correction_type multi-scan
_exptl_absorpt_process_details '(SADABS; Bruker, 2005)'
_exptl_crystal_colour orange
_exptl_crystal_density_diffrn 1.548
_exptl_crystal_density_method 'not measured'
_exptl_crystal_description rod-shaped
_exptl_crystal_F_000 369
_exptl_crystal_size_max 0.17
_exptl_crystal_size_mid 0.08
_exptl_crystal_size_min 0.04
_refine_diff_density_max 0.356
_refine_diff_density_min -0.411
_refine_ls_extinction_method none
_refine_ls_goodness_of_fit_ref 0.981
_refine_ls_hydrogen_treatment mixed
_refine_ls_matrix_type full
_refine_ls_number_parameters 236
_refine_ls_number_reflns 3780
_refine_ls_number_restraints 9
_refine_ls_restrained_S_all 1.036
_refine_ls_R_factor_all 0.0551
_refine_ls_R_factor_gt 0.0341
_refine_ls_shift/su_max 0.000
_refine_ls_shift/su_mean 0.000
_refine_ls_structure_factor_coef Fsqd
_refine_ls_weighting_details 'calc w=1/[\s^2^(Fo^2^)+(0.0308P)^2^] where P=(Fo^2^+2Fc^2^)/3'
_refine_ls_weighting_scheme calc
_refine_ls_wR_factor_gt 0.0694
_refine_ls_wR_factor_ref 0.0743
_reflns_number_gt 2884
_reflns_number_total 3780
_reflns_threshold_expression I>2\s(I)
_cod_data_source_file xu2594.cif
_cod_data_source_block I
_cod_database_code 2223247
_cod_database_fobs_code 2223247

loop_
_symmetry_equiv_pos_as_xyz
'x, y, z'
'-x, -y, -z'

loop_
_atom_site_type_symbol
_atom_site_label
_atom_site_fract_x
_atom_site_fract_y
_atom_site_fract_z
_atom_site_U_iso_or_equiv
_atom_site_adp_type
_atom_site_calc_flag
_atom_site_refinement_flags
_atom_site_occupancy
_atom_site_disorder_assembly
_atom_site_disorder_group
Co Co1 0.0000 0.0000 0.0000 0.01071(11) Uani d S 1 . .
O O1 -0.3206(2) 0.68183(19) -0.08763(7) 0.0168(3) Uani d . 1 . .
O O2 0.0316(2) 0.55083(19) -0.12091(7) 0.0154(3) Uani d . 1 . .
O O3 0.6316(2) -0.2347(2) 0.31750(7) 0.0191(3) Uani d . 1 . .
O O4 -0.5540(2) 0.7430(2) -0.46372(7) 0.0249(3) Uani d . 1 . .
O O5 0.1816(2) 0.2025(2) -0.02613(7) 0.0129(3) Uani d D 1 . .
H H51 0.226(3) 0.251(3) 0.0122(9) 0.015 Uiso d D 1 . .
H H52 0.122(3) 0.309(2) -0.0568(9) 0.015 Uiso d D 1 . .
O O6 0.2398(2) -0.2399(2) -0.04719(7) 0.0154(3) Uani d D 1 . .
H H61 0.382(2) -0.268(3) -0.0613(10) 0.015 Uiso d D 1 . .
H H62 0.189(3) -0.321(3) -0.0685(10) 0.015 Uiso d D 1 . .
O O7 0.1474(2) 0.1218(2) 0.58230(7) 0.0212(3) Uani d D 1 . .
H H71 0.222(3) 0.165(3) 0.6122(9) 0.015 Uiso d D 1 . .
H H72 0.239(3) -0.002(2) 0.5679(10) 0.015 Uiso d D 1 . .
N N1 0.1381(2) -0.0933(2) 0.10768(8) 0.0118(3) Uani d . 1 . .
N N2 0.3064(2) -0.1744(2) 0.38109(8) 0.0159(4) Uani d . 1 . .
H H2A 0.3647 -0.1901 0.4230 0.019 Uiso calc R 1 . .
H H2B 0.1675 -0.1461 0.3796 0.019 Uiso calc R 1 . .
C C1 -0.1665(3) 0.6195(3) -0.13455(10) 0.0133(4) Uani d . 1 . .
C C2 -0.2240(3) 0.6309(3) -0.21448(10) 0.0119(4) Uani d . 1 . .
C C3 -0.0588(3) 0.5837(3) -0.26939(10) 0.0149(4) Uani d . 1 . .
H H3 0.0859 0.5438 -0.2570 0.018 Uiso calc R 1 . .
C C4 -0.1087(3) 0.5957(3) -0.34277(10) 0.0164(4) Uani d . 1 . .
H H4 0.0023 0.5630 -0.3795 0.020 Uiso calc R 1 . .
C C5 -0.3246(3) 0.6567(3) -0.36142(10) 0.0150(4) Uani d . 1 . .
C C6 -0.4913(3) 0.7031(3) -0.30633(10) 0.0146(4) Uani d . 1 . .
H H6 -0.6359 0.7427 -0.3187 0.018 Uiso calc R 1 . .
C C7 -0.4407(3) 0.6900(3) -0.23320(10) 0.0140(4) Uani d . 1 . .
H H7 -0.5517 0.7206 -0.1964 0.017 Uiso calc R 1 . .
C C8 0.0137(3) -0.0686(3) 0.17118(10) 0.0130(4) Uani d . 1 . .
H H8 -0.1367 -0.0279 0.1683 0.016 Uiso calc R 1 . .
C C9 0.0981(3) -0.1008(3) 0.24058(10) 0.0128(4) Uani d . 1 . .
H H9 0.0057 -0.0807 0.2830 0.015 Uiso calc R 1 . .
C C10 0.3216(3) -0.1633(3) 0.24610(10) 0.0114(4) Uani d . 1 . .
C C11 0.4511(3) -0.1974(3) 0.18124(10) 0.0137(4) Uani d . 1 . .
H H11 0.6018 -0.2448 0.1830 0.016 Uiso calc R 1 . .
C C12 0.3547(3) -0.1602(3) 0.11403(10) 0.0146(4) Uani d . 1 . .
H H12 0.4440 -0.1827 0.0710 0.018 Uiso calc R 1 . .
C C13 0.4314(3) -0.1941(3) 0.31843(10) 0.0132(4) Uani d . 1 . .
C C14 -0.3744(3) 0.6684(3) -0.43957(11) 0.0203(5) Uani d . 1 . .
H H14 -0.251(3) 0.611(3) -0.4732(11) 0.025(6) Uiso d . 1 . .

loop_
_atom_site_aniso_label
_atom_site_aniso_U_11
_atom_site_aniso_U_22
_atom_site_aniso_U_33
_atom_site_aniso_U_12
_atom_site_aniso_U_13
_atom_site_aniso_U_23
Co1 0.0088(2) 0.0147(2) 0.00937(19) -0.00406(16) -0.00113(14) -0.00213(14)
O1 0.0131(7) 0.0241(8) 0.0145(7) -0.0058(6) -0.0016(5) -0.0053(6)
O2 0.0110(7) 0.0181(7) 0.0175(7) -0.0034(6) -0.0053(5) -0.0027(6)
O3 0.0116(7) 0.0274(8) 0.0181(7) -0.0028(6) -0.0042(6) -0.0068(6)
O4 0.0248(8) 0.0311(9) 0.0159(7) -0.0013(7) -0.0082(6) -0.0036(6)
O5 0.0124(7) 0.0173(7) 0.0101(7) -0.0054(6) -0.0040(5) -0.0007(5)
O6 0.0100(7) 0.0195(8) 0.0186(7) -0.0049(6) 0.0001(6) -0.0078(6)
O7 0.0157(8) 0.0304(9) 0.0191(7) -0.0062(7) -0.0028(6) -0.0079(6)
N1 0.0107(8) 0.0134(8) 0.0123(8) -0.0047(7) -0.0004(6) -0.0021(6)
N2 0.0137(8) 0.0243(9) 0.0106(8) -0.0048(7) -0.0051(6) -0.0033(7)
C1 0.0166(10) 0.0101(10) 0.0147(9) -0.0058(8) -0.0034(8) -0.0011(7)
C2 0.0132(10) 0.0095(9) 0.0138(9) -0.0041(8) -0.0028(7) -0.0006(7)
C3 0.0114(10) 0.0148(10) 0.0185(10) -0.0031(8) -0.0032(8) -0.0024(8)
C4 0.0154(10) 0.0163(10) 0.0155(10) -0.0024(8) 0.0017(8) -0.0020(8)
C5 0.0193(10) 0.0133(10) 0.0126(9) -0.0045(8) -0.0025(8) -0.0012(8)
C6 0.0114(10) 0.0160(10) 0.0166(10) -0.0033(8) -0.0042(8) -0.0018(8)
C7 0.0138(10) 0.0132(10) 0.0146(9) -0.0029(8) -0.0001(8) -0.0028(8)
C8 0.0091(9) 0.0152(10) 0.0140(9) -0.0023(8) -0.0018(7) -0.0015(8)
C9 0.0122(10) 0.0160(10) 0.0104(9) -0.0048(8) 0.0010(7) -0.0022(7)
C10 0.0141(10) 0.0085(9) 0.0127(9) -0.0038(8) -0.0039(7) -0.0014(7)
C11 0.0089(9) 0.0168(10) 0.0161(10) -0.0040(8) -0.0032(7) -0.0021(8)
C12 0.0108(10) 0.0190(10) 0.0136(9) -0.0036(8) 0.0005(7) -0.0028(8)
C13 0.0147(10) 0.0112(10) 0.0143(9) -0.0031(8) -0.0035(8) -0.0027(7)
C14 0.0236(12) 0.0214(11) 0.0143(10) -0.0039(10) 0.0002(9) -0.0033(9)

loop_
_atom_type_symbol
_atom_type_description
_atom_type_scat_dispersion_real
_atom_type_scat_dispersion_imag
_atom_type_scat_source
C C 0.0030 0.0020 'International Tables Vol C Tables 4.2.6.8 and 6.1.1.4'
H H 0.0000 0.0000 'International Tables Vol C Tables 4.2.6.8 and 6.1.1.4'
Co Co 0.3490 0.9720 'International Tables Vol C Tables 4.2.6.8 and 6.1.1.4'
N N 0.0060 0.0030 'International Tables Vol C Tables 4.2.6.8 and 6.1.1.4'
O O 0.0110 0.0060 'International Tables Vol C Tables 4.2.6.8 and 6.1.1.4'

loop_
_geom_angle_atom_site_label_1
_geom_angle_atom_site_label_2
_geom_angle_atom_site_label_3
_geom_angle_site_symmetry_1
_geom_angle_site_symmetry_3
_geom_angle
_geom_angle_publ_flag
O5 Co1 O5 . 2 180.00(4) ?
O5 Co1 O6 . . 93.11(5) ?
O5 Co1 O6 2 . 86.89(5) ?
O5 Co1 O6 . 2 86.89(5) ?
O5 Co1 O6 2 2 93.11(5) ?
O5 Co1 N1 . . 90.50(5) ?
O5 Co1 N1 2 . 89.50(5) ?
O5 Co1 N1 . 2 89.50(5) ?
O5 Co1 N1 2 2 90.50(5) ?
O6 Co1 O6 . 2 180.00(9) ?
O6 Co1 N1 . . 91.81(5) ?
O6 Co1 N1 2 . 88.19(5) ?
O6 Co1 N1 . 2 88.19(5) ?
O6 Co1 N1 2 2 91.81(5) ?
N1 Co1 N1 2 . 180.00(3) ?
Co1 O5 H51 . . 118.1(12) ?
Co1 O5 H52 . . 114.2(12) ?
H51 O5 H52 . . 106.5(16) ?
Co1 O6 H61 . . 136.9(12) ?
Co1 O6 H62 . . 114.8(12) ?
H62 O6 H61 . . 106.4(16) ?
H71 O7 H72 . . 106.5(15) ?
C8 N1 Co1 . . 121.76(12) ?
C12 N1 Co1 . . 121.13(12) ?
C12 N1 C8 . . 116.80(15) ?
C13 N2 H2A . . 120.0 ?
C13 N2 H2B . . 120.0 ?
H2A N2 H2B . . 120.0 ?
O2 C1 O1 . . 125.45(16) ?
O2 C1 C2 . . 117.12(16) ?
O1 C1 C2 . . 117.42(16) ?
C3 C2 C1 . . 119.50(16) ?
C3 C2 C7 . . 119.82(16) ?
C7 C2 C1 . . 120.68(16) ?
C2 C3 H3 . . 119.9 ?
C4 C3 C2 . . 120.16(17) ?
C4 C3 H3 . . 119.9 ?
C3 C4 C5 . . 119.95(17) ?
C3 C4 H4 . . 120.0 ?
C5 C4 H4 . . 120.0 ?
C4 C5 C6 . . 120.09(16) ?
C4 C5 C14 . . 119.15(17) ?
C6 C5 C14 . . 120.75(17) ?
C5 C6 H6 . . 120.1 ?
C7 C6 C5 . . 119.78(17) ?
C7 C6 H6 . . 120.1 ?
C2 C7 H7 . . 119.9 ?
C6 C7 C2 . . 120.21(17) ?
C6 C7 H7 . . 119.9 ?
N1 C8 C9 . . 123.34(16) ?
N1 C8 H8 . . 118.3 ?
C9 C8 H8 . . 118.3 ?
C8 C9 C10 . . 119.24(16) ?
C8 C9 H9 . . 120.4 ?
C10 C9 H9 . . 120.4 ?
C9 C10 C11 . . 117.81(16) ?
C9 C10 C13 . . 123.74(16) ?
C11 C10 C13 . . 118.44(16) ?
C10 C11 H11 . . 120.3 ?
C12 C11 C10 . . 119.46(17) ?
C12 C11 H11 . . 120.3 ?
N1 C12 C11 . . 123.26(16) ?
N1 C12 H12 . . 118.4 ?
C11 C12 H12 . . 118.4 ?
O3 C13 N2 . . 122.54(16) ?
O3 C13 C10 . . 119.36(16) ?
N2 C13 C10 . . 118.09(16) ?
O4 C14 C5 . . 124.77(19) ?
O4 C14 H14 . . 119.5(11) ?
C5 C14 H14 . . 115.7(11) ?

loop_
_geom_bond_atom_site_label_1
_geom_bond_atom_site_label_2
_geom_bond_site_symmetry_2
_geom_bond_distance
_geom_bond_publ_flag
Co1 O5 . 2.0570(13) yes
Co1 O5 2 2.0570(13) ?
Co1 O6 . 2.1151(12) yes
Co1 O6 2 2.1151(12) ?
Co1 N1 . 2.1603(14) yes
Co1 N1 2 2.1603(14) ?
O1 C1 . 1.261(2) ?
O2 C1 . 1.257(2) ?
O3 C13 . 1.236(2) ?
O4 C14 . 1.214(2) ?
O5 H51 . 0.916(13) ?
O5 H52 . 0.865(14) ?
O6 H61 . 0.899(13) ?
O6 H62 . 0.871(14) ?
O7 H71 . 0.892(14) ?
O7 H72 . 0.935(13) ?
N1 C8 . 1.344(2) ?
N1 C12 . 1.344(2) ?
N2 C13 . 1.331(2) ?
N2 H2A . 0.8600 ?
N2 H2B . 0.8600 ?
C2 C1 . 1.518(2) ?
C2 C3 . 1.387(2) ?
C3 C4 . 1.387(2) ?
C3 H3 . 0.9300 ?
C4 H4 . 0.9300 ?
C5 C4 . 1.388(3) ?
C5 C14 . 1.471(3) ?
C6 C5 . 1.394(2) ?
C6 C7 . 1.382(2) ?
C6 H6 . 0.9300 ?
C7 C2 . 1.394(2) ?
C7 H7 . 0.9300 ?
C8 H8 . 0.9300 ?
C9 C8 . 1.383(2) ?
C9 C10 . 1.384(2) ?
C9 H9 . 0.9300 ?
C10 C11 . 1.386(2) ?
C10 C13 . 1.510(2) ?
C11 C12 . 1.380(2) ?
C11 H11 . 0.9300 ?
C12 H12 . 0.9300 ?
C14 H14 . 0.976(19) ?

loop_
_geom_hbond_atom_site_label_D
_geom_hbond_atom_site_label_H
_geom_hbond_atom_site_label_A
_geom_hbond_site_symmetry_A
_geom_hbond_distance_DH
_geom_hbond_distance_HA
_geom_hbond_distance_DA
_geom_hbond_angle_DHA
_geom_hbond_publ_flag
N2 H2A O4 1_646 0.86 2.13 2.9680(19) 166 yes
N2 H2B O7 2_556 0.86 2.05 2.8659(19) 158 yes
O5 H51 O1 2_565 0.916(18) 1.723(18) 2.6355(18) 174.5(18) yes
O5 H52 O2 . 0.868(15) 1.863(15) 2.7236(18) 171.1(18) yes
O6 H61 O1 1_645 0.899(15) 1.872(15) 2.7707(19) 177.3(11) yes
O6 H62 O2 1_545 0.87(2) 1.92(2) 2.7760(19) 168(2) yes
O7 H71 O3 2_656 0.891(19) 1.850(18) 2.7371(19) 173.7(18) yes
O7 H72 O4 1_646 0.936(15) 1.982(15) 2.9168(19) 176.8(17) yes
C9 H9 O7 2_556 0.93 2.56 3.458(2) 161 yes
C12 H12 O5 2_655 0.93 2.45 3.210(2) 139 yes

loop_
_geom_torsion_atom_site_label_1
_geom_torsion_atom_site_label_2
_geom_torsion_atom_site_label_3
_geom_torsion_atom_site_label_4
_geom_torsion_site_symmetry_1
_geom_torsion_site_symmetry_2
_geom_torsion_site_symmetry_3
_geom_torsion_site_symmetry_4
_geom_torsion
_geom_torsion_publ_flag
O5 Co1 N1 C8 . . . . 119.00(13) ?
O5 Co1 N1 C8 2 . . . -61.00(13) ?
O5 Co1 N1 C12 . . . . -54.41(14) ?
O5 Co1 N1 C12 2 . . . 125.59(14) ?
O6 Co1 N1 C8 . . . . -147.87(13) ?
O6 Co1 N1 C8 2 . . . 32.13(13) ?
O6 Co1 N1 C12 . . . . 38.72(14) ?
O6 Co1 N1 C12 2 . . . -141.28(14) ?
Co1 N1 C8 C9 . . . . -171.09(13) ?
C12 N1 C8 C9 . . . . 2.6(3) ?
Co1 N1 C12 C11 . . . . 171.72(14) ?
C8 N1 C12 C11 . . . . -2.0(3) ?
C3 C2 C1 O1 . . . . 173.53(16) ?
C3 C2 C1 O2 . . . . -5.6(2) ?
C7 C2 C1 O1 . . . . -5.9(3) ?
C7 C2 C1 O2 . . . . 174.98(16) ?
C1 C2 C3 C4 . . . . -179.23(16) ?
C7 C2 C3 C4 . . . . 0.2(3) ?
C2 C3 C4 C5 . . . . 0.5(3) ?
C6 C5 C4 C3 . . . . -0.9(3) ?
C14 C5 C4 C3 . . . . -179.95(17) ?
C4 C5 C14 O4 . . . . -170.50(19) ?
C6 C5 C14 O4 . . . . 10.4(3) ?
C7 C6 C5 C4 . . . . 0.6(3) ?
C7 C6 C5 C14 . . . . 179.65(17) ?
C5 C6 C7 C2 . . . . 0.1(3) ?
C6 C7 C2 C1 . . . . 178.94(16) ?
C6 C7 C2 C3 . . . . -0.5(3) ?
C10 C9 C8 N1 . . . . -0.6(3) ?
C8 C9 C10 C11 . . . . -2.1(3) ?
C8 C9 C10 C13 . . . . 177.26(16) ?
C9 C10 C11 C12 . . . . 2.6(3) ?
C13 C10 C11 C12 . . . . -176.75(16) ?
C9 C10 C13 O3 . . . . -174.44(17) ?
C9 C10 C13 N2 . . . . 5.0(3) ?
C11 C10 C13 O3 . . . . 4.9(3) ?
C11 C10 C13 N2 . . . . -175.59(16) ?
C10 C11 C12 N1 . . . . -0.6(3) ?
